data_2235611
loop_
_publ_author_name
'Fun, Hoong-Kun'
'Chia, Tze Shyang'
'Padaki, Mahesh'
'Isloor, Arun M.'
'Ismail, A. F.'

_publ_section_title
;
 (2<i>E</i>)-3-(6-Methoxynaphthalen-2-yl)-1-[4-(methylsulfanyl)phenyl]prop-2-en-1-one
;
_journal_coeditor_code RZ2777
_journal_issue 7
_journal_name_full 'Acta Crystallographica Section E'
_journal_page_first o2277
_journal_page_last o2278
_journal_paper_doi 10.1107/S1600536812028930
_journal_volume 68
_journal_year 2012
_chemical_formula_iupac 'C21 H18 O2 S'
_chemical_formula_moiety 'C21 H18 O2 S'
_chemical_formula_sum 'C21 H18 O2 S'
_chemical_formula_weight 334.41
_chemical_name_systematic
;
(2<i>E</i>)-3-(6-Methoxynaphthalen-2-yl)-1-[4-(methylsulfanyl)phenyl]prop-
2-en-1-one
;
_space_group_IT_number 7
_symmetry_cell_setting monoclinic
_symmetry_space_group_name_Hall 'P -2yc'
_symmetry_space_group_name_H-M 'P 1 c 1'
_atom_sites_solution_hydrogens geom
_atom_sites_solution_primary direct
_atom_sites_solution_secondary difmap
_audit_creation_method SHELXL-97
_cell_angle_alpha 90.00
_cell_angle_beta 90.0005(15)
_cell_angle_gamma 90.00
_cell_formula_units_Z 4
_cell_length_a 18.6118(14)
_cell_length_b 15.0510(12)
_cell_length_c 5.9227(5)
_cell_measurement_reflns_used 6635
_cell_measurement_temperature 100.0(10)
_cell_measurement_theta_max 29.89
_cell_measurement_theta_min 2.57
_cell_volume 1659.1(2)
_computing_cell_refinement 'SAINT (Bruker, 2009)'
_computing_data_collection 'APEX2 (Bruker, 2009)'
_computing_data_reduction 'SAINT (Bruker, 2009)'
_computing_molecular_graphics 'SHELXTL (Sheldrick, 2008)'
_computing_publication_material
;
SHELXTL (Sheldrick, 2008) and PLATON (Spek, 2009)
;
_computing_structure_refinement 'SHELXTL (Sheldrick, 2008)'
_computing_structure_solution 'SHELXTL (Sheldrick, 2008)'
_diffrn_ambient_temperature 100
_diffrn_measured_fraction_theta_full 0.991
_diffrn_measured_fraction_theta_max 0.991
_diffrn_measurement_device_type 'Bruker APEX DUO CCD area-detector'
_diffrn_measurement_method '\f and \w scans'
_diffrn_radiation_monochromator graphite
_diffrn_radiation_source 'fine-focus sealed tube'
_diffrn_radiation_type MoK\a
_diffrn_radiation_wavelength 0.71073
_diffrn_reflns_av_R_equivalents 0.0408
_diffrn_reflns_av_sigmaI/netI 0.0872
_diffrn_reflns_limit_h_max 26
_diffrn_reflns_limit_h_min -26
_diffrn_reflns_limit_k_max 20
_diffrn_reflns_limit_k_min -21
_diffrn_reflns_limit_l_max 8
_diffrn_reflns_limit_l_min -8
_diffrn_reflns_number 18668
_diffrn_reflns_theta_full 30.11
_diffrn_reflns_theta_max 30.11
_diffrn_reflns_theta_min 1.74
_diffrn_standards_number 0
_exptl_absorpt_coefficient_mu 0.205
_exptl_absorpt_correction_T_max 0.9822
_exptl_absorpt_correction_T_min 0.9133
_exptl_absorpt_correction_type multi-scan
_exptl_absorpt_process_details '(<i>SADABS</i>; Bruker, 2009)'
_exptl_crystal_colour yellow
_exptl_crystal_density_diffrn 1.339
_exptl_crystal_density_method 'not measured'
_exptl_crystal_description needle
_exptl_crystal_F_000 704
_exptl_crystal_size_max 0.45
_exptl_crystal_size_mid 0.10
_exptl_crystal_size_min 0.09
_refine_diff_density_max 0.649
_refine_diff_density_min -0.367
_refine_ls_abs_structure_details 'Flack (1983), 3893 Friedel pairs'
_refine_ls_abs_structure_Flack 0.24(8)
_refine_ls_extinction_method none
_refine_ls_goodness_of_fit_ref 1.045
_refine_ls_hydrogen_treatment constr
_refine_ls_matrix_type full
_refine_ls_number_parameters 438
_refine_ls_number_reflns 8757
_refine_ls_number_restraints 2
_refine_ls_restrained_S_all 1.045
_refine_ls_R_factor_all 0.0588
_refine_ls_R_factor_gt 0.0546
_refine_ls_shift/su_max 0.001
_refine_ls_shift/su_mean 0.000
_refine_ls_structure_factor_coef Fsqd
_refine_ls_weighting_details 'calc w=1/[\s^2^(Fo^2^)+(0.0704P)^2^+0.0000P] where P=(Fo^2^+2Fc^2^)/3'
_refine_ls_weighting_scheme calc
_refine_ls_wR_factor_gt 0.1322
_refine_ls_wR_factor_ref 0.1360
_reflns_number_gt 8185
_reflns_number_total 8757
_reflns_threshold_expression I>2\s(I)
_cod_data_source_file rz2777.cif
_cod_data_source_block I
_cod_original_sg_symbol_H-M 'P c'
_cod_database_code 2235611
_cod_database_fobs_code 2235611

loop_
_symmetry_equiv_pos_as_xyz
'x, y, z'
'x, -y, z+1/2'

loop_
_atom_site_type_symbol
_atom_site_label
_atom_site_fract_x
_atom_site_fract_y
_atom_site_fract_z
_atom_site_U_iso_or_equiv
_atom_site_adp_type
_atom_site_calc_flag
_atom_site_refinement_flags
_atom_site_occupancy
_atom_site_symmetry_multiplicity
S S1A 1.08822(5) 0.10393(6) 0.36728(17) 0.02342(18) Uani d . 1 1
O O1A 0.26820(13) 0.12565(17) -0.1262(6) 0.0267(5) Uani d . 1 1
O O2A 0.75451(14) 0.1316(2) 0.7822(5) 0.0350(6) Uani d . 1 1
C C1A 0.52042(16) 0.16767(19) 0.3703(6) 0.0150(5) Uani d . 1 1
H H1AA 0.5183 0.1960 0.5096 0.018 Uiso calc R 1 1
C C2A 0.45726(17) 0.15987(19) 0.2382(6) 0.0155(6) Uani d . 1 1
C C3A 0.38979(15) 0.19520(18) 0.3088(6) 0.0173(6) Uani d . 1 1
H H3AA 0.3865 0.2254 0.4455 0.021 Uiso calc R 1 1
C C4A 0.33029(17) 0.1853(2) 0.1788(7) 0.0219(7) Uani d . 1 1
H H4AA 0.2873 0.2113 0.2245 0.026 Uiso calc R 1 1
C C5A 0.33241(18) 0.1362(2) -0.0252(7) 0.0191(7) Uani d . 1 1
C C6A 0.39676(18) 0.1015(2) -0.1018(7) 0.0180(6) Uani d . 1 1
H H6AA 0.3985 0.0702 -0.2370 0.022 Uiso calc R 1 1
C C7A 0.45972(17) 0.11400(19) 0.0271(6) 0.0136(6) Uani d . 1 1
C C8A 0.52828(17) 0.0818(2) -0.0451(6) 0.0177(6) Uani d . 1 1
H H8AA 0.5316 0.0531 -0.1837 0.021 Uiso calc R 1 1
C C9A 0.58886(19) 0.09160(19) 0.0813(6) 0.0172(6) Uani d . 1 1
H H9AA 0.6327 0.0707 0.0280 0.021 Uiso calc R 1 1
C C10A 0.58450(17) 0.13411(19) 0.2960(6) 0.0146(5) Uani d . 1 1
C C11A 0.64673(18) 0.1402(2) 0.4461(6) 0.0194(6) Uani d . 1 1
H H11A 0.6372 0.1588 0.5928 0.023 Uiso calc R 1 1
C C12A 0.71575(16) 0.1225(2) 0.3995(7) 0.0193(7) Uani d . 1 1
H H12A 0.7293 0.1082 0.2528 0.023 Uiso calc R 1 1
C C13A 0.77081(19) 0.1256(2) 0.5813(7) 0.0226(7) Uani d . 1 1
C C14A 0.84832(17) 0.1204(2) 0.5130(7) 0.0167(6) Uani d . 1 1
C C15A 0.87291(18) 0.1513(2) 0.3048(6) 0.0177(6) Uani d . 1 1
H H15A 0.8403 0.1730 0.1994 0.021 Uiso calc R 1 1
C C16A 0.94659(16) 0.14992(19) 0.2532(6) 0.0157(6) Uani d . 1 1
H H16A 0.9633 0.1726 0.1169 0.019 Uiso calc R 1 1
C C17A 0.99451(15) 0.11367(19) 0.4108(6) 0.0137(6) Uani d . 1 1
C C18A 0.96989(16) 0.08086(19) 0.6188(6) 0.0163(6) Uani d . 1 1
H H18A 1.0019 0.0559 0.7215 0.020 Uiso calc R 1 1
C C19A 0.89735(18) 0.0861(2) 0.6689(7) 0.0182(6) Uani d . 1 1
H H19A 0.8810 0.0664 0.8086 0.022 Uiso calc R 1 1
C C20A 1.1033(2) 0.1573(3) 0.0992(7) 0.0312(9) Uani d . 1 1
H H20A 1.1534 0.1538 0.0613 0.047 Uiso calc R 1 1
H H20B 1.0891 0.2185 0.1087 0.047 Uiso calc R 1 1
H H20C 1.0755 0.1281 -0.0153 0.047 Uiso calc R 1 1
C C21A 0.2639(2) 0.0665(3) -0.3144(7) 0.0290(8) Uani d . 1 1
H H21A 0.2150 0.0621 -0.3638 0.044 Uiso calc R 1 1
H H21B 0.2809 0.0088 -0.2703 0.044 Uiso calc R 1 1
H H21C 0.2931 0.0888 -0.4354 0.044 Uiso calc R 1 1
S S1B 0.65875(5) 0.38034(6) 0.7749(2) 0.0290(2) Uani d . 1 1
O O1B -0.17124(13) 0.37693(16) 1.1700(5) 0.0232(5) Uani d . 1 1
O O2B 0.32634(15) 0.40237(17) 0.3454(6) 0.0281(6) Uani d . 1 1
C C1B 0.08998(19) 0.33729(19) 0.7171(6) 0.0173(6) Uani d . 1 1
H H1BA 0.0896 0.3105 0.5756 0.021 Uiso calc R 1 1
C C2B 0.02541(17) 0.34493(18) 0.8358(6) 0.0171(6) Uani d . 1 1
C C3B -0.04127(17) 0.31198(19) 0.7549(6) 0.0191(6) Uani d . 1 1
H H3BA -0.0420 0.2826 0.6168 0.023 Uiso calc R 1 1
C C4B -0.10425(17) 0.3214(2) 0.8700(7) 0.0207(6) Uani d . 1 1
H H4BA -0.1465 0.2968 0.8142 0.025 Uiso calc R 1 1
C C5B -0.10433(18) 0.3700(2) 1.0789(6) 0.0183(6) Uani d . 1 1
C C6B -0.04156(17) 0.4025(2) 1.1700(6) 0.0163(6) Uani d . 1 1
H H6BA -0.0422 0.4323 1.3076 0.020 Uiso calc R 1 1
C C7B 0.02500(17) 0.3900(2) 1.0507(6) 0.0155(6) Uani d . 1 1
C C8B 0.09134(18) 0.41933(19) 1.1407(6) 0.0175(6) Uani d . 1 1
H H8BA 0.0924 0.4465 1.2817 0.021 Uiso calc R 1 1
C C9B 0.1544(2) 0.4080(2) 1.0217(7) 0.0207(7) Uani d . 1 1
H H9BA 0.1975 0.4267 1.0855 0.025 Uiso calc R 1 1
C C10B 0.15495(18) 0.36844(18) 0.8037(7) 0.0174(7) Uani d . 1 1
C C11B 0.21800(18) 0.3661(2) 0.6598(6) 0.0174(6) Uani d . 1 1
H H11B 0.2111 0.3475 0.5117 0.021 Uiso calc R 1 1
C C12B 0.28628(19) 0.3885(2) 0.7199(7) 0.0224(7) Uani d . 1 1
H H12B 0.2974 0.4005 0.8699 0.027 Uiso calc R 1 1
C C13B 0.34251(18) 0.3934(2) 0.5438(7) 0.0185(7) Uani d . 1 1
C C14B 0.41983(19) 0.38928(19) 0.6142(7) 0.0174(6) Uani d . 1 1
C C15B 0.44145(15) 0.35310(19) 0.8180(6) 0.0142(6) Uani d . 1 1
H H15B 0.4073 0.3326 0.9201 0.017 Uiso calc R 1 1
C C16B 0.51400(18) 0.3474(2) 0.8703(7) 0.0202(6) Uani d . 1 1
H H16B 0.5279 0.3219 1.0066 0.024 Uiso calc R 1 1
C C17B 0.56853(17) 0.38018(18) 0.7174(6) 0.0152(6) Uani d . 1 1
C C18B 0.5429(2) 0.4159(2) 0.5152(7) 0.0220(7) Uani d . 1 1
H H18B 0.5763 0.4383 0.4131 0.026 Uiso calc R 1 1
C C19B 0.47186(17) 0.4199(2) 0.4584(6) 0.0169(6) Uani d . 1 1
H H19B 0.4579 0.4426 0.3190 0.020 Uiso calc R 1 1
C C20B 0.6682(2) 0.3138(3) 1.0244(8) 0.0311(8) Uani d . 1 1
H H20D 0.7182 0.3083 1.0618 0.047 Uiso calc R 1 1
H H20E 0.6484 0.2559 0.9977 0.047 Uiso calc R 1 1
H H20F 0.6432 0.3416 1.1473 0.047 Uiso calc R 1 1
C C21B -0.17812(19) 0.4323(2) 1.3649(7) 0.0261(7) Uani d . 1 1
H H21D -0.2281 0.4428 1.3952 0.039 Uiso calc R 1 1
H H21E -0.1544 0.4879 1.3381 0.039 Uiso calc R 1 1
H H21F -0.1565 0.4033 1.4924 0.039 Uiso calc R 1 1

loop_
_atom_site_aniso_label
_atom_site_aniso_U_11
_atom_site_aniso_U_22
_atom_site_aniso_U_33
_atom_site_aniso_U_12
_atom_site_aniso_U_13
_atom_site_aniso_U_23
S1A 0.0118(3) 0.0298(4) 0.0287(5) -0.0011(3) -0.0032(4) -0.0013(4)
O1A 0.0175(11) 0.0359(12) 0.0267(14) 0.0022(9) -0.0083(13) -0.0057(13)
O2A 0.0178(12) 0.0736(19) 0.0135(12) 0.0016(12) -0.0024(12) 0.0005(15)
C1A 0.0163(12) 0.0190(12) 0.0097(13) 0.0026(10) -0.0015(13) -0.0023(12)
C2A 0.0128(12) 0.0167(12) 0.0169(15) 0.0035(10) 0.0019(13) -0.0011(12)
C3A 0.0143(12) 0.0174(11) 0.0204(15) 0.0013(9) 0.0016(12) -0.0048(12)
C4A 0.0143(13) 0.0220(14) 0.0293(18) 0.0047(11) 0.0030(14) -0.0020(14)
C5A 0.0151(15) 0.0188(14) 0.0235(17) -0.0001(11) -0.0025(14) 0.0009(13)
C6A 0.0159(14) 0.0218(14) 0.0163(16) 0.0031(11) 0.0036(14) 0.0000(12)
C7A 0.0138(14) 0.0167(14) 0.0104(13) 0.0009(10) 0.0015(13) 0.0008(11)
C8A 0.0197(15) 0.0229(14) 0.0104(13) 0.0042(11) 0.0055(13) 0.0012(11)
C9A 0.0130(12) 0.0195(13) 0.0191(15) 0.0017(11) 0.0011(14) -0.0014(12)
C10A 0.0117(12) 0.0193(12) 0.0127(13) 0.0048(10) -0.0006(14) 0.0006(12)
C11A 0.0147(14) 0.0265(15) 0.0169(16) 0.0008(12) -0.0010(14) 0.0022(13)
C12A 0.0091(12) 0.0290(15) 0.0198(18) 0.0014(10) 0.0016(13) 0.0046(14)
C13A 0.0147(15) 0.0344(17) 0.0188(17) 0.0007(13) 0.0032(14) 0.0084(14)
C14A 0.0126(14) 0.0202(14) 0.0173(16) 0.0007(11) -0.0016(13) 0.0030(12)
C15A 0.0199(14) 0.0228(14) 0.0105(14) 0.0060(11) 0.0015(13) 0.0012(12)
C16A 0.0112(12) 0.0165(12) 0.0192(16) 0.0007(9) 0.0001(13) -0.0004(12)
C17A 0.0070(11) 0.0168(12) 0.0173(17) -0.0017(9) 0.0014(12) -0.0055(11)
C18A 0.0131(13) 0.0146(12) 0.0213(17) -0.0036(10) -0.0057(13) -0.0004(11)
C19A 0.0167(14) 0.0179(13) 0.0201(15) -0.0007(10) 0.0010(14) 0.0034(12)
C20A 0.0181(16) 0.048(2) 0.028(2) -0.0047(14) 0.0022(16) -0.0040(18)
C21A 0.0246(17) 0.0407(19) 0.0218(17) -0.0028(15) -0.0100(16) -0.0025(16)
S1B 0.0183(4) 0.0299(4) 0.0388(6) -0.0019(3) 0.0068(4) 0.0041(4)
O1B 0.0141(11) 0.0307(12) 0.0247(13) -0.0029(9) 0.0019(11) -0.0019(11)
O2B 0.0273(13) 0.0315(12) 0.0254(15) 0.0045(10) 0.0019(13) 0.0080(12)
C1B 0.0177(13) 0.0218(13) 0.0125(14) -0.0009(12) -0.0021(13) 0.0003(11)
C2B 0.0186(14) 0.0122(11) 0.0204(17) 0.0012(9) -0.0028(14) -0.0003(11)
C3B 0.0189(13) 0.0196(12) 0.0187(15) -0.0035(10) -0.0036(14) -0.0001(13)
C4B 0.0214(14) 0.0189(13) 0.0219(15) -0.0035(10) -0.0008(16) 0.0003(13)
C5B 0.0110(13) 0.0225(14) 0.0214(17) -0.0030(11) -0.0009(14) 0.0021(13)
C6B 0.0151(13) 0.0182(13) 0.0156(14) 0.0030(11) 0.0040(13) -0.0014(12)
C7B 0.0117(14) 0.0204(14) 0.0145(15) 0.0002(10) -0.0008(13) 0.0050(12)
C8B 0.0177(13) 0.0172(13) 0.0175(14) -0.0005(11) -0.0052(14) 0.0012(11)
C9B 0.0228(17) 0.0183(13) 0.0211(17) -0.0029(12) -0.0049(16) 0.0002(13)
C10B 0.0170(13) 0.0121(11) 0.0231(19) -0.0016(10) -0.0014(15) -0.0009(12)
C11B 0.0176(14) 0.0204(14) 0.0141(14) 0.0015(11) -0.0002(13) 0.0023(12)
C12B 0.0199(16) 0.0271(16) 0.0203(18) 0.0008(12) 0.0022(15) -0.0018(13)
C13B 0.0133(15) 0.0231(15) 0.0192(17) 0.0001(11) -0.0005(13) 0.0052(13)
C14B 0.0193(14) 0.0121(12) 0.0207(17) -0.0030(10) 0.0039(13) -0.0002(11)
C15B 0.0106(12) 0.0181(12) 0.0140(15) -0.0035(9) 0.0017(11) 0.0020(11)
C16B 0.0203(14) 0.0214(13) 0.0189(16) -0.0018(11) 0.0029(15) -0.0034(14)
C17B 0.0187(14) 0.0095(11) 0.0176(15) 0.0055(9) -0.0008(12) -0.0038(10)
C18B 0.0258(16) 0.0164(13) 0.0237(18) 0.0012(12) 0.0100(16) -0.0005(13)
C19B 0.0188(14) 0.0159(13) 0.0161(14) 0.0024(10) 0.0094(13) 0.0018(11)
C20B 0.0211(16) 0.0379(19) 0.034(2) 0.0000(14) -0.0004(17) 0.0001(17)
C21B 0.0251(15) 0.0360(17) 0.0171(15) -0.0016(13) 0.0050(16) -0.0020(16)

loop_
_atom_type_symbol
_atom_type_description
_atom_type_scat_dispersion_real
_atom_type_scat_dispersion_imag
_atom_type_scat_source
C C 0.0033 0.0016 'International Tables Vol C Tables 4.2.6.8 and 6.1.1.4'
H H 0.0000 0.0000 'International Tables Vol C Tables 4.2.6.8 and 6.1.1.4'
O O 0.0106 0.0060 'International Tables Vol C Tables 4.2.6.8 and 6.1.1.4'
S S 0.1246 0.1234 'International Tables Vol C Tables 4.2.6.8 and 6.1.1.4'

loop_
_geom_angle_atom_site_label_1
_geom_angle_atom_site_label_2
_geom_angle_atom_site_label_3
_geom_angle
C17A S1A C20A 104.21(17)
C5A O1A C21A 118.0(3)
C10A C1A C2A 121.0(3)
C10A C1A H1AA 119.5
C2A C1A H1AA 119.5
C1A C2A C3A 122.5(3)
C1A C2A C7A 119.8(3)
C3A C2A C7A 117.7(3)
C4A C3A C2A 120.8(3)
C4A C3A H3AA 119.6
C2A C3A H3AA 119.6
C3A C4A C5A 121.2(3)
C3A C4A H4AA 119.4
C5A C4A H4AA 119.4
O1A C5A C6A 125.4(4)
O1A C5A C4A 114.6(3)
C6A C5A C4A 120.0(3)
C5A C6A C7A 119.4(3)
C5A C6A H6AA 120.3
C7A C6A H6AA 120.3
C6A C7A C2A 120.7(3)
C6A C7A C8A 122.3(3)
C2A C7A C8A 117.0(3)
C9A C8A C7A 122.5(3)
C9A C8A H8AA 118.7
C7A C8A H8AA 118.7
C8A C9A C10A 119.5(3)
C8A C9A H9AA 120.3
C10A C9A H9AA 120.3
C1A C10A C9A 120.1(3)
C1A C10A C11A 118.2(3)
C9A C10A C11A 121.7(3)
C12A C11A C10A 128.4(4)
C12A C11A H11A 115.8
C10A C11A H11A 115.8
C11A C12A C13A 120.3(4)
C11A C12A H12A 119.8
C13A C12A H12A 119.8
O2A C13A C12A 122.2(3)
O2A C13A C14A 120.1(3)
C12A C13A C14A 117.8(3)
C15A C14A C19A 119.5(3)
C15A C14A C13A 122.5(3)
C19A C14A C13A 118.0(3)
C14A C15A C16A 120.5(3)
C14A C15A H15A 119.7
C16A C15A H15A 119.7
C17A C16A C15A 118.8(3)
C17A C16A H16A 120.6
C15A C16A H16A 120.6
C16A C17A C18A 120.9(3)
C16A C17A S1A 124.2(3)
C18A C17A S1A 114.9(2)
C19A C18A C17A 119.1(3)
C19A C18A H18A 120.5
C17A C18A H18A 120.5
C18A C19A C14A 121.1(3)
C18A C19A H19A 119.5
C14A C19A H19A 119.5
S1A C20A H20A 109.5
S1A C20A H20B 109.5
H20A C20A H20B 109.5
S1A C20A H20C 109.5
H20A C20A H20C 109.5
H20B C20A H20C 109.5
O1A C21A H21A 109.5
O1A C21A H21B 109.5
H21A C21A H21B 109.5
O1A C21A H21C 109.5
H21A C21A H21C 109.5
H21B C21A H21C 109.5
C17B S1B C20B 105.05(17)
C5B O1B C21B 116.5(3)
C10B C1B C2B 122.2(3)
C10B C1B H1BA 118.9
C2B C1B H1BA 118.9
C1B C2B C3B 123.6(3)
C1B C2B C7B 119.2(3)
C3B C2B C7B 117.2(3)
C4B C3B C2B 123.1(3)
C4B C3B H3BA 118.4
C2B C3B H3BA 118.4
C3B C4B C5B 119.0(3)
C3B C4B H4BA 120.5
C5B C4B H4BA 120.5
O1B C5B C6B 126.4(3)
O1B C5B C4B 112.4(3)
C6B C5B C4B 121.2(3)
C5B C6B C7B 119.5(3)
C5B C6B H6BA 120.3
C7B C6B H6BA 120.3
C8B C7B C6B 121.7(3)
C8B C7B C2B 118.3(3)
C6B C7B C2B 120.0(3)
C9B C8B C7B 120.8(3)
C9B C8B H8BA 119.6
C7B C8B H8BA 119.6
C8B C9B C10B 121.4(3)
C8B C9B H9BA 119.3
C10B C9B H9BA 119.3
C1B C10B C9B 117.9(3)
C1B C10B C11B 118.5(3)
C9B C10B C11B 123.3(3)
C12B C11B C10B 126.5(3)
C12B C11B H11B 116.7
C10B C11B H11B 116.7
C11B C12B C13B 119.2(4)
C11B C12B H12B 120.4
C13B C12B H12B 120.4
O2B C13B C12B 120.6(3)
O2B C13B C14B 120.6(3)
C12B C13B C14B 118.7(3)
C15B C14B C19B 119.9(3)
C15B C14B C13B 122.5(3)
C19B C14B C13B 117.5(3)
C14B C15B C16B 120.1(3)
C14B C15B H15B 119.9
C16B C15B H15B 119.9
C15B C16B C17B 121.4(3)
C15B C16B H16B 119.3
C17B C16B H16B 119.3
C18B C17B C16B 115.4(3)
C18B C17B S1B 120.3(3)
C16B C17B S1B 124.3(3)
C19B C18B C17B 124.0(3)
C19B C18B H18B 118.0
C17B C18B H18B 118.0
C18B C19B C14B 119.2(3)
C18B C19B H19B 120.4
C14B C19B H19B 120.4
S1B C20B H20D 109.5
S1B C20B H20E 109.5
H20D C20B H20E 109.5
S1B C20B H20F 109.5
H20D C20B H20F 109.5
H20E C20B H20F 109.5
O1B C21B H21D 109.5
O1B C21B H21E 109.5
H21D C21B H21E 109.5
O1B C21B H21F 109.5
H21D C21B H21F 109.5
H21E C21B H21F 109.5

loop_
_geom_bond_atom_site_label_1
_geom_bond_atom_site_label_2
_geom_bond_distance
S1A C17A 1.769(3)
S1A C20A 1.802(5)
O1A C5A 1.346(4)
O1A C21A 1.429(5)
O2A C13A 1.231(5)
C1A C10A 1.368(4)
C1A C2A 1.417(4)
C1A H1AA 0.9300
C2A C3A 1.426(4)
C2A C7A 1.429(5)
C3A C4A 1.357(5)
C3A H3AA 0.9300
C4A C5A 1.418(5)
C4A H4AA 0.9300
C5A C6A 1.383(5)
C6A C7A 1.411(5)
C6A H6AA 0.9300
C7A C8A 1.430(4)
C8A C9A 1.361(5)
C8A H8AA 0.9300
C9A C10A 1.426(5)
C9A H9AA 0.9300
C10A C11A 1.463(4)
C11A C12A 1.341(4)
C11A H11A 0.9300
C12A C13A 1.487(5)
C12A H12A 0.9300
C13A C14A 1.500(5)
C14A C15A 1.395(5)
C14A C19A 1.397(5)
C15A C16A 1.405(4)
C15A H15A 0.9300
C16A C17A 1.402(5)
C16A H16A 0.9300
C17A C18A 1.404(5)
C18A C19A 1.385(4)
C18A H18A 0.9300
C19A H19A 0.9300
C20A H20A 0.9600
C20A H20B 0.9600
C20A H20C 0.9600
C21A H21A 0.9600
C21A H21B 0.9600
C21A H21C 0.9600
S1B C17B 1.713(3)
S1B C20B 1.794(5)
O1B C5B 1.361(4)
O1B C21B 1.429(5)
O2B C13B 1.220(5)
C1B C10B 1.395(5)
C1B C2B 1.397(5)
C1B H1BA 0.9300
C2B C3B 1.420(4)
C2B C7B 1.443(5)
C3B C4B 1.364(5)
C3B H3BA 0.9300
C4B C5B 1.437(5)
C4B H4BA 0.9300
C5B C6B 1.377(5)
C6B C7B 1.439(5)
C6B H6BA 0.9300
C7B C8B 1.415(5)
C8B C9B 1.379(5)
C8B H8BA 0.9300
C9B C10B 1.422(5)
C9B H9BA 0.9300
C10B C11B 1.451(5)
C11B C12B 1.362(5)
C11B H11B 0.9300
C12B C13B 1.479(5)
C12B H12B 0.9300
C13B C14B 1.500(5)
C14B C15B 1.384(5)
C14B C19B 1.415(4)
C15B C16B 1.388(4)
C15B H15B 0.9300
C16B C17B 1.447(5)
C16B H16B 0.9300
C17B C18B 1.396(5)
C18B C19B 1.366(5)
C18B H18B 0.9300
C19B H19B 0.9300
C20B H20D 0.9600
C20B H20E 0.9600
C20B H20F 0.9600
C21B H21D 0.9600
C21B H21E 0.9600
C21B H21F 0.9600

loop_
_geom_hbond_atom_site_label_D
_geom_hbond_atom_site_label_H
_geom_hbond_atom_site_label_A
_geom_hbond_site_symmetry_A
_geom_hbond_distance_DH
_geom_hbond_distance_HA
_geom_hbond_distance_DA
_geom_hbond_angle_DHA
C20A H20A O1A 1_655 0.96 2.44 3.381(5) 165
C20B H20D O1B 1_655 0.96 2.39 3.252(5) 149
C8A H8AA Cg1 2_554 0.93 2.84 3.565(3) 136
C3B H3BA Cg2 1_455 0.93 2.74 3.479(3) 137
C8B H8BA Cg3 2_565 0.93 2.78 3.494(3) 134
C20A H20B Cg3 1_654 0.96 2.63 3.481(5) 148

loop_
_geom_torsion_atom_site_label_1
_geom_torsion_atom_site_label_2
_geom_torsion_atom_site_label_3
_geom_torsion_atom_site_label_4
_geom_torsion
C10A C1A C2A C3A -179.0(3)
C10A C1A C2A C7A 1.9(5)
C1A C2A C3A C4A -179.1(3)
C7A C2A C3A C4A 0.0(5)
C2A C3A C4A C5A 3.0(5)
C21A O1A C5A C6A 7.0(5)
C21A O1A C5A C4A -171.2(3)
C3A C4A C5A O1A 174.6(3)
C3A C4A C5A C6A -3.7(5)
O1A C5A C6A C7A -176.9(3)
C4A C5A C6A C7A 1.2(5)
C5A C6A C7A C2A 1.8(5)
C5A C6A C7A C8A -178.4(3)
C1A C2A C7A C6A 176.7(3)
C3A C2A C7A C6A -2.4(4)
C1A C2A C7A C8A -3.1(4)
C3A C2A C7A C8A 177.8(3)
C6A C7A C8A C9A -178.2(3)
C2A C7A C8A C9A 1.7(5)
C7A C8A C9A C10A 1.1(5)
C2A C1A C10A C9A 0.9(5)
C2A C1A C10A C11A -176.8(3)
C8A C9A C10A C1A -2.4(5)
C8A C9A C10A C11A 175.2(3)
C1A C10A C11A C12A -170.7(3)
C9A C10A C11A C12A 11.6(5)
C10A C11A C12A C13A -174.9(3)
C11A C12A C13A O2A 10.5(6)
C11A C12A C13A C14A -169.9(3)
O2A C13A C14A C15A -151.5(4)
C12A C13A C14A C15A 28.9(5)
O2A C13A C14A C19A 26.2(5)
C12A C13A C14A C19A -153.3(3)
C19A C14A C15A C16A -1.5(5)
C13A C14A C15A C16A 176.3(3)
C14A C15A C16A C17A 2.6(5)
C15A C16A C17A C18A -1.3(5)
C15A C16A C17A S1A 177.9(2)
C20A S1A C17A C16A 4.3(3)
C20A S1A C17A C18A -176.4(2)
C16A C17A C18A C19A -1.1(4)
S1A C17A C18A C19A 179.6(2)
C17A C18A C19A C14A 2.3(5)
C15A C14A C19A C18A -1.0(5)
C13A C14A C19A C18A -178.8(3)
C10B C1B C2B C3B -178.4(3)
C10B C1B C2B C7B 2.9(4)
C1B C2B C3B C4B -178.6(3)
C7B C2B C3B C4B 0.2(4)
C2B C3B C4B C5B 2.6(5)
C21B O1B C5B C6B 8.0(5)
C21B O1B C5B C4B -173.4(3)
C3B C4B C5B O1B 177.6(3)
C3B C4B C5B C6B -3.7(5)
O1B C5B C6B C7B -179.5(3)
C4B C5B C6B C7B 1.9(5)
C5B C6B C7B C8B -177.7(3)
C5B C6B C7B C2B 0.9(4)
C1B C2B C7B C8B -4.5(4)
C3B C2B C7B C8B 176.7(3)
C1B C2B C7B C6B 176.9(3)
C3B C2B C7B C6B -2.0(4)
C6B C7B C8B C9B -178.9(3)
C2B C7B C8B C9B 2.5(4)
C7B C8B C9B C10B 1.3(5)
C2B C1B C10B C9B 0.8(4)
C2B C1B C10B C11B -173.7(3)
C8B C9B C10B C1B -3.0(5)
C8B C9B C10B C11B 171.3(3)
C1B C10B C11B C12B -175.7(3)
C9B C10B C11B C12B 10.1(5)
C10B C11B C12B C13B -172.1(3)
C11B C12B C13B O2B 20.4(5)
C11B C12B C13B C14B -160.9(3)
O2B C13B C14B C15B -159.8(3)
C12B C13B C14B C15B 21.5(5)
O2B C13B C14B C19B 17.0(5)
C12B C13B C14B C19B -161.7(3)
C19B C14B C15B C16B 0.4(4)
C13B C14B C15B C16B 177.1(3)
C14B C15B C16B C17B 1.2(5)
C15B C16B C17B C18B -1.1(4)
C15B C16B C17B S1B 176.8(2)
C20B S1B C17B C18B -171.2(3)
C20B S1B C17B C16B 11.0(3)
C16B C17B C18B C19B -0.7(4)
S1B C17B C18B C19B -178.7(3)
C17B C18B C19B C14B 2.2(5)
C15B C14B C19B C18B -2.1(5)
C13B C14B C19B C18B -179.0(3)

loop_
_cod_related_entry_id
_cod_related_entry_database
_cod_related_entry_code
1 ChemSpider 30657910
